data_4104739
loop_
_publ_author_name
'Ilia Korobkov'
'Serge Gorelsky'
'Sandro Gambarotta'

_publ_section_title
;
 Reduced Uranium Complexes: Synthetic and DFT Study of the Role of \p
 Ligation in the Stabilization of Uranium Species in a Formal Low-Valent
 State
;
_journal_name_full 'Journal of the American Chemical Society'
_journal_page_first 10406
_journal_page_last 10420
_journal_paper_doi 10.1021/ja9002525
_journal_volume 131
_journal_year 2009
_chemical_formula_sum 'C46 H65 Cl2 Li N2 O3 U'
_chemical_formula_weight 1009.87
_chemical_name_systematic
; 
 ? 
;
_space_group_IT_number 2
_symmetry_cell_setting triclinic
_symmetry_space_group_name_Hall '-P 1'
_symmetry_space_group_name_H-M 'P -1'
_atom_sites_solution_hydrogens geom
_atom_sites_solution_primary direct
_atom_sites_solution_secondary difmap
_audit_creation_method SHELXL-97
_cell_angle_alpha 70.233(6)
_cell_angle_beta 80.328(8)
_cell_angle_gamma 67.287(6)
_cell_formula_units_Z 2
_cell_length_a 10.944(4)
_cell_length_b 12.922(5)
_cell_length_c 18.617(9)
_cell_measurement_reflns_used 206
_cell_measurement_temperature 213(2)
_cell_measurement_theta_max 23.46
_cell_measurement_theta_min 2.37
_cell_volume 2283.4(16)
_computing_cell_refinement 'SMART, Bruker (2000)'
_computing_data_collection 'SMART, Bruker (2000)'
_computing_data_reduction 'XPREP, Bruker (2000)'
_computing_molecular_graphics 'SHELXTL, Bruker (2000)'
_computing_publication_material 'SHELXTL, Bruker (2000)'
_computing_structure_refinement 'SHELXL-97 (Sheldrick, 1997)'
_computing_structure_solution 'SHELXS-97 (Sheldrick, 1990)'
_diffrn_ambient_temperature 213(2)
_diffrn_measured_fraction_theta_full 0.978
_diffrn_measured_fraction_theta_max 0.978
_diffrn_measurement_device_type 'CCD area detector'
_diffrn_measurement_method 'phi and omega scans'
_diffrn_radiation_monochromator graphite
_diffrn_radiation_source 'fine-focus sealed tube'
_diffrn_radiation_type MoK\a
_diffrn_radiation_wavelength 0.71073
_diffrn_reflns_av_R_equivalents 0.0787
_diffrn_reflns_av_sigmaI/netI 0.1262
_diffrn_reflns_limit_h_max 12
_diffrn_reflns_limit_h_min -12
_diffrn_reflns_limit_k_max 14
_diffrn_reflns_limit_k_min -14
_diffrn_reflns_limit_l_max 20
_diffrn_reflns_limit_l_min -20
_diffrn_reflns_number 13823
_diffrn_reflns_theta_full 23.46
_diffrn_reflns_theta_max 23.46
_diffrn_reflns_theta_min 2.37
_diffrn_standards_decay_% <1
_exptl_absorpt_coefficient_mu 3.711
_exptl_absorpt_correction_T_max 0.8362
_exptl_absorpt_correction_T_min 0.6060
_exptl_absorpt_correction_type multi-scan
_exptl_absorpt_process_details 'SADABS, Bruker (2000)'
_exptl_crystal_colour lt_brown
_exptl_crystal_density_diffrn 1.469
_exptl_crystal_density_meas ?
_exptl_crystal_description block
_exptl_crystal_F_000 1016
_exptl_crystal_size_max 0.15
_exptl_crystal_size_mid 0.10
_exptl_crystal_size_min 0.05
_refine_diff_density_max 2.607
_refine_diff_density_min -1.460
_refine_diff_density_rms 0.182
_refine_ls_extinction_method none
_refine_ls_goodness_of_fit_ref 1.084
_refine_ls_hydrogen_treatment constr
_refine_ls_matrix_type full
_refine_ls_number_parameters 496
_refine_ls_number_reflns 6578
_refine_ls_number_restraints 0
_refine_ls_restrained_S_all 1.084
_refine_ls_R_factor_all 0.1151
_refine_ls_R_factor_gt 0.0717
_refine_ls_shift/su_max 0.001
_refine_ls_shift/su_mean 0.001
_refine_ls_structure_factor_coef Fsqd
_refine_ls_weighting_details 'calc w=1/[\s^2^(Fo^2^)+(0.0782P)^2^+5.1125P] where P=(Fo^2^+2Fc^2^)/3'
_refine_ls_weighting_scheme calc
_refine_ls_wR_factor_gt 0.1497
_refine_ls_wR_factor_ref 0.1682
_reflns_number_gt 4742
_reflns_number_total 6578
_reflns_threshold_expression >2sigma(I)
_cod_data_source_file ja9002525_si_004.cif
_cod_data_source_block sg2821a
_cod_depositor_comments
;
The following automatic conversions were performed:

'_exptl_crystal_density_meas' value 'n/a' was changed to '?' - the
value is perceived as not measured.

Automatic conversion script
Id: cif_fix_values 3008 2015-01-20 13:52:24Z robertas 
;
_cod_database_code 4104739

loop_
_symmetry_equiv_pos_as_xyz
'x, y, z'
'-x, -y, -z'

loop_
_atom_site_label
_atom_site_type_symbol
_atom_site_fract_x
_atom_site_fract_y
_atom_site_fract_z
_atom_site_U_iso_or_equiv
_atom_site_adp_type
_atom_site_occupancy
_atom_site_symmetry_multiplicity
_atom_site_calc_flag
_atom_site_refinement_flags
U1 U 0.16255(5) 0.26110(5) 0.28535(3) 0.0298(2) Uani 1 1 d .
Cl1 Cl -0.0593(3) 0.1941(3) 0.3305(2) 0.0466(9) Uani 1 1 d .
Cl2 Cl 0.0713(4) 0.3108(3) 0.1491(2) 0.0482(10) Uani 1 1 d .
N1 N 0.3539(10) 0.1170(8) 0.2663(6) 0.026(2) Uani 1 1 d .
N2 N 0.1182(10) 0.4458(9) 0.2849(6) 0.031(3) Uani 1 1 d .
C1 C 0.5988(14) 0.0211(13) 0.2711(8) 0.044(4) Uani 1 1 d .
H1A H 0.5983 -0.0437 0.2590 0.053 Uiso 1 1 calc R
H1B H 0.6795 0.0245 0.2792 0.053 Uiso 1 1 calc R
C2 C 0.4816(13) 0.1109(11) 0.2770(7) 0.029(3) Uani 1 1 d .
C3 C 0.4775(12) 0.2156(13) 0.2962(7) 0.033(3) Uani 1 1 d .
C4 C 0.5851(13) 0.2255(12) 0.3201(8) 0.041(4) Uani 1 1 d .
H4A H 0.6696 0.1672 0.3203 0.049 Uiso 1 1 calc R
C5 C 0.5682(16) 0.3186(14) 0.3430(10) 0.057(5) Uani 1 1 d .
H5A H 0.6410 0.3251 0.3592 0.068 Uiso 1 1 calc R
C6 C 0.4408(15) 0.4071(14) 0.3427(10) 0.054(4) Uani 1 1 d .
H6A H 0.4279 0.4705 0.3607 0.065 Uiso 1 1 calc R
C7 C 0.3369(13) 0.3985(11) 0.3159(8) 0.036(3) Uani 1 1 d .
C8 C 0.3575(14) 0.2977(12) 0.2923(8) 0.040(4) Uani 1 1 d .
C9 C 0.1972(14) 0.4886(12) 0.3080(8) 0.041(4) Uani 1 1 d .
C10 C 0.1673(16) 0.5921(13) 0.3202(10) 0.055(4) Uani 1 1 d .
H10A H 0.0809 0.6479 0.3129 0.066 Uiso 1 1 calc R
H10B H 0.2327 0.6090 0.3361 0.066 Uiso 1 1 calc R
C11 C 0.3406(12) -0.0783(12) 0.2949(9) 0.040(4) Uani 1 1 d .
C12 C 0.3411(16) -0.1677(16) 0.2698(13) 0.066(5) Uani 1 1 d .
H12A H 0.3327 -0.2365 0.3056 0.079 Uiso 1 1 calc R
C13 C 0.3535(18) -0.1574(18) 0.1943(14) 0.073(6) Uani 1 1 d .
H13A H 0.3506 -0.2180 0.1784 0.088 Uiso 1 1 calc R
C14 C 0.3703(17) -0.0602(19) 0.1408(11) 0.068(5) Uani 1 1 d .
H14A H 0.3804 -0.0560 0.0888 0.081 Uiso 1 1 calc R
C15 C 0.3727(14) 0.0330(13) 0.1622(10) 0.048(4) Uani 1 1 d .
C16 C 0.3531(12) 0.0246(13) 0.2397(8) 0.036(3) Uani 1 1 d .
C17 C 0.3325(14) -0.0968(12) 0.3788(10) 0.048(4) Uani 1 1 d .
H17A H 0.3271 -0.0225 0.3858 0.058 Uiso 1 1 calc R
C18 C 0.4570(17) -0.1958(16) 0.4208(11) 0.074(6) Uani 1 1 d .
H18A H 0.5362 -0.1796 0.3967 0.112 Uiso 1 1 calc R
H18B H 0.4627 -0.2710 0.4178 0.112 Uiso 1 1 calc R
H18C H 0.4495 -0.1982 0.4740 0.112 Uiso 1 1 calc R
C19 C 0.2052(17) -0.1199(15) 0.4164(11) 0.075(6) Uani 1 1 d .
H19A H 0.1288 -0.0570 0.3902 0.112 Uiso 1 1 calc R
H19B H 0.1977 -0.1228 0.4696 0.112 Uiso 1 1 calc R
H19C H 0.2089 -0.1943 0.4130 0.112 Uiso 1 1 calc R
C20 C 0.3944(18) 0.1377(15) 0.1013(9) 0.062(5) Uani 1 1 d .
H20A H 0.3677 0.2028 0.1240 0.075 Uiso 1 1 calc R
C21 C 0.540(2) 0.1068(18) 0.0794(11) 0.083(6) Uani 1 1 d .
H21A H 0.5543 0.1735 0.0403 0.124 Uiso 1 1 calc R
H21B H 0.5699 0.0399 0.0599 0.124 Uiso 1 1 calc R
H21C H 0.5886 0.0871 0.1240 0.124 Uiso 1 1 calc R
C22 C 0.311(2) 0.1814(19) 0.0310(11) 0.091(7) Uani 1 1 d .
H22A H 0.3274 0.2490 -0.0057 0.136 Uiso 1 1 calc R
H22B H 0.2174 0.2037 0.0468 0.136 Uiso 1 1 calc R
H22C H 0.3346 0.1191 0.0077 0.136 Uiso 1 1 calc R
C23 C -0.1237(13) 0.5648(12) 0.3059(9) 0.039(4) Uani 1 1 d .
C24 C -0.2383(14) 0.6539(14) 0.2783(10) 0.047(4) Uani 1 1 d .
H24A H -0.3126 0.6733 0.3115 0.057 Uiso 1 1 calc R
C25 C -0.2441(16) 0.7145(14) 0.2025(10) 0.056(5) Uani 1 1 d .
H25A H -0.3249 0.7726 0.1835 0.068 Uiso 1 1 calc R
C26 C -0.1325(15) 0.6929(13) 0.1511(10) 0.054(4) Uani 1 1 d .
H26A H -0.1372 0.7379 0.0994 0.065 Uiso 1 1 calc R
C27 C -0.0177(14) 0.6041(12) 0.1795(9) 0.040(4) Uani 1 1 d .
C28 C -0.0096(13) 0.5416(12) 0.2561(9) 0.038(4) Uani 1 1 d .
C29 C -0.1177(14) 0.5047(13) 0.3923(8) 0.042(4) Uani 1 1 d .
H29A H -0.0274 0.4456 0.4031 0.050 Uiso 1 1 calc R
C30 C -0.2171(17) 0.4393(15) 0.4202(10) 0.065(5) Uani 1 1 d .
H30A H -0.1989 0.3832 0.3924 0.098 Uiso 1 1 calc R
H30B H -0.3067 0.4957 0.4112 0.098 Uiso 1 1 calc R
H30C H -0.2082 0.3981 0.4744 0.098 Uiso 1 1 calc R
C31 C -0.143(2) 0.5935(16) 0.4370(11) 0.073(5) Uani 1 1 d .
H31A H -0.0803 0.6341 0.4186 0.110 Uiso 1 1 calc R
H31B H -0.1320 0.5517 0.4910 0.110 Uiso 1 1 calc R
H31C H -0.2326 0.6503 0.4293 0.110 Uiso 1 1 calc R
C32 C 0.1011(16) 0.5829(13) 0.1247(9) 0.051(4) Uani 1 1 d .
H32A H 0.1645 0.5028 0.1478 0.061 Uiso 1 1 calc R
C33 C 0.1722(17) 0.6695(14) 0.1129(10) 0.064(5) Uani 1 1 d .
H33A H 0.1957 0.6655 0.1620 0.096 Uiso 1 1 calc R
H33B H 0.1138 0.7488 0.0884 0.096 Uiso 1 1 calc R
H33C H 0.2519 0.6492 0.0809 0.096 Uiso 1 1 calc R
C34 C 0.0680(18) 0.5875(16) 0.0465(9) 0.065(5) Uani 1 1 d .
H34A H 0.0241 0.5321 0.0535 0.097 Uiso 1 1 calc R
H34B H 0.1491 0.5669 0.0155 0.097 Uiso 1 1 calc R
H34C H 0.0098 0.6663 0.0211 0.097 Uiso 1 1 calc R
O1 O 0.1852(9) 0.1785(8) 0.4255(5) 0.043(2) Uani 1 1 d .
C35 C 0.3060(15) 0.1461(16) 0.4631(9) 0.058(5) Uani 1 1 d .
H35A H 0.3125 0.2150 0.4710 0.069 Uiso 1 1 calc R
H35B H 0.3838 0.1126 0.4322 0.069 Uiso 1 1 calc R
C36 C 0.2979(17) 0.0591(17) 0.5360(9) 0.064(5) Uani 1 1 d .
H36A H 0.3506 0.0589 0.5737 0.077 Uiso 1 1 calc R
H36B H 0.3295 -0.0198 0.5303 0.077 Uiso 1 1 calc R
C37 C 0.1553(17) 0.0971(16) 0.5589(9) 0.065(5) Uani 1 1 d .
H37A H 0.1293 0.0289 0.5868 0.078 Uiso 1 1 calc R
H37B H 0.1349 0.1478 0.5916 0.078 Uiso 1 1 calc R
C38 C 0.0858(16) 0.1622(18) 0.4871(9) 0.068(5) Uani 1 1 d .
H38A H 0.0216 0.2388 0.4899 0.082 Uiso 1 1 calc R
H38B H 0.0380 0.1180 0.4777 0.082 Uiso 1 1 calc R
Li1 Li -0.112(3) 0.242(2) 0.2030(16) 0.058(8) Uani 1 1 d .
O2 O -0.0903(12) 0.1095(9) 0.1780(8) 0.070(4) Uani 1 1 d .
C39 C -0.016(2) -0.0050(16) 0.2236(12) 0.087(7) Uani 1 1 d .
H39A H -0.0495 -0.0173 0.2768 0.105 Uiso 1 1 calc R
H39B H 0.0776 -0.0135 0.2218 0.105 Uiso 1 1 calc R
C40 C -0.027(2) -0.0884(18) 0.1947(13) 0.093(7) Uani 1 1 d .
H40A H -0.1045 -0.1104 0.2181 0.112 Uiso 1 1 calc R
H40B H 0.0526 -0.1593 0.2029 0.112 Uiso 1 1 calc R
C41 C -0.045(3) -0.022(2) 0.1102(15) 0.147(13) Uani 1 1 d .
H41A H -0.1081 -0.0398 0.0893 0.176 Uiso 1 1 calc R
H41B H 0.0399 -0.0407 0.0810 0.176 Uiso 1 1 calc R
C42 C -0.096(3) 0.1018(17) 0.1090(15) 0.133(12) Uani 1 1 d .
H42A H -0.0441 0.1440 0.0716 0.160 Uiso 1 1 calc R
H42B H -0.1885 0.1387 0.0936 0.160 Uiso 1 1 calc R
O3 O -0.2628(10) 0.3686(10) 0.1549(7) 0.066(3) Uani 1 1 d .
C43 C -0.296(2) 0.4857(16) 0.1556(15) 0.095(7) Uani 1 1 d .
H43A H -0.2943 0.4870 0.2077 0.114 Uiso 1 1 calc R
H43B H -0.2318 0.5194 0.1233 0.114 Uiso 1 1 calc R
C44 C -0.421(3) 0.550(3) 0.128(3) 0.23(3) Uani 1 1 d .
H44A H -0.4179 0.6152 0.0824 0.273 Uiso 1 1 calc R
H44B H -0.4802 0.5837 0.1669 0.273 Uiso 1 1 calc R
C45 C -0.471(3) 0.476(3) 0.110(2) 0.152(13) Uani 1 1 d .
H45A H -0.5484 0.4678 0.1435 0.182 Uiso 1 1 calc R
H45B H -0.4983 0.5090 0.0569 0.182 Uiso 1 1 calc R
C46 C -0.3668(18) 0.365(2) 0.1207(10) 0.079(6) Uani 1 1 d .
H46A H -0.3355 0.3493 0.0715 0.095 Uiso 1 1 calc R
H46B H -0.3979 0.3018 0.1539 0.095 Uiso 1 1 calc R

loop_
_atom_site_aniso_label
_atom_site_aniso_U_11
_atom_site_aniso_U_22
_atom_site_aniso_U_33
_atom_site_aniso_U_23
_atom_site_aniso_U_13
_atom_site_aniso_U_12
U1 0.0275(3) 0.0282(3) 0.0339(3) -0.0080(2) -0.0072(2) -0.0087(2)
Cl1 0.039(2) 0.055(2) 0.050(2) -0.011(2) -0.0061(18) -0.0245(19)
Cl2 0.047(2) 0.050(2) 0.047(2) -0.013(2) -0.0102(18) -0.0156(19)
N1 0.039(6) 0.024(6) 0.019(6) -0.007(5) -0.015(5) -0.009(5)
N2 0.043(7) 0.037(7) 0.023(6) 0.001(5) -0.016(5) -0.026(6)
C1 0.034(8) 0.044(9) 0.052(10) -0.020(8) 0.004(7) -0.009(7)
C2 0.041(8) 0.021(7) 0.020(7) -0.001(6) -0.009(6) -0.008(6)
C3 0.022(7) 0.056(10) 0.023(8) -0.013(7) -0.001(6) -0.013(7)
C4 0.031(8) 0.034(8) 0.057(11) -0.014(8) -0.006(7) -0.010(7)
C5 0.057(11) 0.051(11) 0.072(12) -0.018(9) -0.027(9) -0.021(9)
C6 0.047(10) 0.049(10) 0.077(13) -0.017(9) -0.028(9) -0.019(8)
C7 0.037(8) 0.025(8) 0.036(9) 0.002(7) -0.007(7) -0.007(7)
C8 0.047(10) 0.035(9) 0.033(9) 0.010(7) -0.012(7) -0.023(8)
C9 0.045(9) 0.036(9) 0.043(10) -0.013(7) 0.023(7) -0.022(7)
C10 0.043(9) 0.043(10) 0.078(13) -0.020(9) -0.016(9) -0.008(8)
C11 0.020(7) 0.036(9) 0.060(11) -0.017(8) -0.006(7) -0.002(6)
C12 0.049(11) 0.055(12) 0.102(17) -0.036(12) -0.002(10) -0.018(9)
C13 0.064(12) 0.065(14) 0.109(19) -0.054(14) -0.008(12) -0.017(10)
C14 0.063(12) 0.086(15) 0.063(13) -0.050(12) -0.013(10) -0.009(11)
C15 0.036(9) 0.046(10) 0.070(13) -0.036(10) -0.007(8) -0.005(7)
C16 0.026(8) 0.045(9) 0.037(9) -0.015(8) 0.001(6) -0.011(7)
C17 0.038(9) 0.026(8) 0.069(13) -0.005(8) 0.005(8) -0.009(7)
C18 0.065(12) 0.069(13) 0.069(14) -0.017(11) -0.014(10) -0.001(10)
C19 0.062(12) 0.055(12) 0.084(15) 0.006(11) -0.007(11) -0.019(10)
C20 0.083(14) 0.048(11) 0.035(10) -0.010(9) -0.011(9) 0.002(9)
C21 0.092(16) 0.086(15) 0.053(13) -0.008(11) 0.018(11) -0.034(12)
C22 0.095(16) 0.110(18) 0.054(13) -0.036(12) -0.024(11) -0.004(13)
C23 0.033(9) 0.029(8) 0.055(10) -0.012(7) 0.006(7) -0.015(7)
C24 0.036(9) 0.062(11) 0.053(12) -0.033(10) -0.004(8) -0.012(8)
C25 0.045(10) 0.047(10) 0.066(13) -0.017(9) -0.031(9) 0.006(8)
C26 0.041(10) 0.042(10) 0.066(12) -0.014(9) -0.018(9) 0.003(8)
C27 0.049(10) 0.031(8) 0.044(10) -0.018(8) -0.013(8) -0.007(7)
C28 0.039(9) 0.028(8) 0.055(11) -0.018(8) -0.006(8) -0.014(7)
C29 0.034(8) 0.044(9) 0.041(10) -0.016(8) -0.003(7) -0.004(7)
C30 0.062(11) 0.064(12) 0.065(13) -0.015(10) -0.003(9) -0.020(10)
C31 0.092(14) 0.072(13) 0.064(13) -0.026(11) -0.019(11) -0.025(11)
C32 0.063(11) 0.031(9) 0.052(11) -0.006(8) -0.009(9) -0.011(8)
C33 0.074(12) 0.052(11) 0.063(12) -0.020(10) 0.021(10) -0.026(10)
C34 0.084(13) 0.067(12) 0.043(11) -0.014(9) -0.001(9) -0.029(10)
O1 0.028(5) 0.053(6) 0.035(6) -0.001(5) -0.005(5) -0.010(5)
C35 0.048(10) 0.094(14) 0.033(10) -0.006(10) 0.003(8) -0.040(10)
C36 0.064(12) 0.090(14) 0.042(11) -0.013(10) -0.007(9) -0.035(11)
C37 0.075(13) 0.075(13) 0.034(10) 0.007(9) -0.008(9) -0.034(10)
C38 0.047(10) 0.106(15) 0.046(11) -0.016(11) 0.004(9) -0.029(10)
Li1 0.071(19) 0.065(18) 0.062(19) -0.034(16) -0.017(15) -0.029(16)
O2 0.086(9) 0.033(7) 0.096(10) -0.014(7) -0.053(7) -0.011(6)
C39 0.111(17) 0.052(13) 0.085(16) -0.012(12) -0.042(13) -0.006(12)
C40 0.123(19) 0.060(13) 0.095(18) -0.026(13) 0.008(14) -0.034(13)
C41 0.27(4) 0.079(18) 0.09(2) -0.039(16) -0.05(2) -0.03(2)
C42 0.25(3) 0.038(12) 0.11(2) 0.005(12) -0.10(2) -0.036(16)
O3 0.044(7) 0.056(8) 0.090(9) -0.005(7) -0.028(6) -0.013(6)
C43 0.099(17) 0.036(11) 0.13(2) -0.026(13) -0.017(15) -0.004(11)
C44 0.07(2) 0.061(19) 0.43(7) 0.03(3) 0.02(3) 0.007(16)
C45 0.08(2) 0.15(3) 0.17(3) -0.02(2) -0.054(19) 0.02(2)
C46 0.066(13) 0.123(18) 0.034(11) 0.011(11) -0.014(9) -0.043(13)

loop_
_atom_type_symbol
_atom_type_description
_atom_type_scat_dispersion_real
_atom_type_scat_dispersion_imag
_atom_type_scat_source
C C 0.0033 0.0016 'International Tables Vol C Tables 4.2.6.8 and 6.1.1.4'
H H 0.0000 0.0000 'International Tables Vol C Tables 4.2.6.8 and 6.1.1.4'
Li Li -0.0003 0.0001 'International Tables Vol C Tables 4.2.6.8 and 6.1.1.4'
N N 0.0061 0.0033 'International Tables Vol C Tables 4.2.6.8 and 6.1.1.4'
O O 0.0106 0.0060 'International Tables Vol C Tables 4.2.6.8 and 6.1.1.4'
Cl Cl 0.1484 0.1585 'International Tables Vol C Tables 4.2.6.8 and 6.1.1.4'
U U -9.6767 9.6646 'International Tables Vol C Tables 4.2.6.8 and 6.1.1.4'

loop_
_geom_angle_atom_site_label_1
_geom_angle_atom_site_label_2
_geom_angle_atom_site_label_3
_geom_angle
N2 U1 N1 132.4(4)
N2 U1 C8 67.4(4)
N1 U1 C8 66.4(4)
N2 U1 O1 93.8(3)
N1 U1 O1 90.7(3)
C8 U1 O1 81.9(4)
N2 U1 Cl2 98.1(3)
N1 U1 Cl2 94.4(2)
C8 U1 Cl2 119.3(3)
O1 U1 Cl2 158.5(2)
N2 U1 Cl1 112.1(3)
N1 U1 Cl1 115.3(3)
C8 U1 Cl1 160.6(3)
O1 U1 Cl1 78.8(2)
Cl2 U1 Cl1 80.05(12)
N2 U1 Li1 110.8(5)
N1 U1 Li1 108.6(5)
C8 U1 Li1 160.1(6)
O1 U1 Li1 117.9(5)
Cl2 U1 Li1 40.8(5)
Cl1 U1 Li1 39.2(5)
Li1 Cl1 U1 92.1(7)
Li1 Cl2 U1 93.5(6)
C2 N1 C16 114.5(10)
C2 N1 U1 124.2(7)
C16 N1 U1 121.3(8)
C9 N2 C28 111.0(10)
C9 N2 U1 128.0(9)
C28 N2 U1 121.0(7)
N1 C2 C1 125.9(11)
N1 C2 C3 112.1(10)
C1 C2 C3 121.9(12)
C8 C3 C4 122.2(13)
C8 C3 C2 113.2(11)
C4 C3 C2 124.6(12)
C5 C4 C3 119.9(13)
C4 C5 C6 120.3(14)
C7 C6 C5 119.0(14)
C6 C7 C8 119.5(13)
C6 C7 C9 125.2(13)
C8 C7 C9 115.2(12)
C3 C8 C7 119.0(12)
C3 C8 U1 122.3(10)
C7 C8 U1 116.0(10)
C10 C9 N2 129.8(14)
C10 C9 C7 121.6(14)
N2 C9 C7 108.6(11)
C12 C11 C16 118.3(16)
C12 C11 C17 118.4(15)
C16 C11 C17 123.2(13)
C11 C12 C13 120.8(18)
C14 C13 C12 121.2(17)
C13 C14 C15 121.0(17)
C16 C15 C14 117.5(16)
C16 C15 C20 123.2(13)
C14 C15 C20 119.3(16)
C15 C16 C11 120.9(13)
C15 C16 N1 120.9(12)
C11 C16 N1 118.1(12)
C11 C17 C19 111.3(14)
C11 C17 C18 113.6(13)
C19 C17 C18 110.5(14)
C21 C20 C22 111.6(15)
C21 C20 C15 109.0(13)
C22 C20 C15 113.0(16)
C24 C23 C28 119.5(14)
C24 C23 C29 118.0(13)
C28 C23 C29 121.9(13)
C23 C24 C25 119.5(15)
C26 C25 C24 122.3(14)
C25 C26 C27 117.6(16)
C28 C27 C26 121.0(15)
C28 C27 C32 121.6(13)
C26 C27 C32 117.3(15)
C27 C28 C23 119.8(13)
C27 C28 N2 119.2(12)
C23 C28 N2 120.8(13)
C30 C29 C31 110.5(13)
C30 C29 C23 110.7(12)
C31 C29 C23 111.7(13)
C27 C32 C34 113.5(13)
C27 C32 C33 111.8(12)
C34 C32 C33 109.0(14)
C35 O1 C38 105.5(11)
C35 O1 U1 123.9(8)
C38 O1 U1 130.4(8)
O1 C35 C36 105.8(12)
C35 C36 C37 104.2(14)
C38 C37 C36 105.3(14)
C37 C38 O1 107.7(13)
O2 Li1 O3 109.8(13)
O2 Li1 Cl1 111.4(14)
O3 Li1 Cl1 125.0(14)
O2 Li1 Cl2 110.7(14)
O3 Li1 Cl2 103.7(13)
Cl1 Li1 Cl2 94.3(9)
O2 Li1 U1 120.7(12)
O3 Li1 U1 127.2(11)
Cl1 Li1 U1 48.6(5)
Cl2 Li1 U1 45.7(4)
C42 O2 C39 107.2(14)
C42 O2 Li1 127.6(15)
C39 O2 Li1 121.5(14)
O2 C39 C40 108.5(17)
C39 C40 C41 102.1(18)
C40 C41 C42 103.0(18)
O2 C42 C41 110.4(18)
C43 O3 C46 108.0(14)
C43 O3 Li1 123.1(13)
C46 O3 Li1 128.6(13)
C44 C43 O3 108(2)
C43 C44 C45 109(3)
C46 C45 C44 107(2)
C45 C46 O3 107(2)

loop_
_geom_bond_atom_site_label_1
_geom_bond_atom_site_label_2
_geom_bond_distance
U1 N2 2.241(10)
U1 N1 2.273(10)
U1 C8 2.388(13)
U1 O1 2.477(9)
U1 Cl2 2.665(4)
U1 Cl1 2.792(3)
U1 Li1 3.72(2)
Cl1 Li1 2.35(3)
Cl2 Li1 2.44(3)
N1 C2 1.412(15)
N1 C16 1.443(16)
N2 C9 1.377(17)
N2 C28 1.497(17)
C1 C2 1.376(18)
C2 C3 1.496(18)
C3 C8 1.327(18)
C3 C4 1.391(17)
C4 C5 1.35(2)
C5 C6 1.42(2)
C6 C7 1.372(19)
C7 C8 1.437(19)
C7 C9 1.516(19)
C9 C10 1.34(2)
C11 C12 1.38(2)
C11 C16 1.42(2)
C11 C17 1.49(2)
C12 C13 1.35(3)
C13 C14 1.37(3)
C14 C15 1.40(2)
C15 C16 1.39(2)
C15 C20 1.52(2)
C17 C19 1.54(2)
C17 C18 1.56(2)
C20 C21 1.50(2)
C20 C22 1.54(2)
C23 C24 1.36(2)
C23 C28 1.421(19)
C23 C29 1.53(2)
C24 C25 1.36(2)
C25 C26 1.42(2)
C26 C27 1.369(19)
C27 C28 1.38(2)
C27 C32 1.51(2)
C29 C30 1.55(2)
C29 C31 1.55(2)
C32 C34 1.54(2)
C32 C33 1.54(2)
O1 C35 1.449(17)
O1 C38 1.462(18)
C35 C36 1.46(2)
C36 C37 1.48(2)
C37 C38 1.47(2)
Li1 O2 1.84(3)
Li1 O3 1.90(3)
O2 C42 1.34(2)
O2 C39 1.42(2)
C39 C40 1.41(3)
C40 C41 1.52(3)
C41 C42 1.47(3)
O3 C43 1.42(2)
O3 C46 1.420(19)
C43 C44 1.38(4)
C44 C45 1.42(5)
C45 C46 1.43(3)

loop_
_geom_torsion_atom_site_label_1
_geom_torsion_atom_site_label_2
_geom_torsion_atom_site_label_3
_geom_torsion_atom_site_label_4
_geom_torsion
N2 U1 Cl1 Li1 96.2(7)
N1 U1 Cl1 Li1 -88.7(7)
C8 U1 Cl1 Li1 -179.3(13)
O1 U1 Cl1 Li1 -174.2(7)
Cl2 U1 Cl1 Li1 1.4(7)
N2 U1 Cl2 Li1 -112.5(7)
N1 U1 Cl2 Li1 113.5(7)
C8 U1 Cl2 Li1 178.9(8)
O1 U1 Cl2 Li1 10.3(9)
Cl1 U1 Cl2 Li1 -1.4(7)
N2 U1 N1 C2 23.3(11)
C8 U1 N1 C2 8.3(9)
O1 U1 N1 C2 -72.5(9)
Cl2 U1 N1 C2 128.4(9)
Cl1 U1 N1 C2 -150.5(8)
Li1 U1 N1 C2 167.6(10)
N2 U1 N1 C16 -154.9(9)
C8 U1 N1 C16 -169.9(10)
O1 U1 N1 C16 109.2(9)
Cl2 U1 N1 C16 -49.8(9)
Cl1 U1 N1 C16 31.2(10)
Li1 U1 N1 C16 -10.6(11)
N1 U1 N2 C9 -33.8(12)
C8 U1 N2 C9 -18.9(10)
O1 U1 N2 C9 60.7(11)
Cl2 U1 N2 C9 -137.3(10)
Cl1 U1 N2 C9 140.2(10)
Li1 U1 N2 C9 -177.5(11)
N1 U1 N2 C28 145.4(9)
C8 U1 N2 C28 160.3(11)
O1 U1 N2 C28 -120.1(10)
Cl2 U1 N2 C28 41.9(10)
Cl1 U1 N2 C28 -40.6(10)
Li1 U1 N2 C28 1.6(11)
C16 N1 C2 C1 -6.4(18)
U1 N1 C2 C1 175.3(10)
C16 N1 C2 C3 173.7(11)
U1 N1 C2 C3 -4.6(14)
N1 C2 C3 C8 -6.0(16)
C1 C2 C3 C8 174.0(13)
N1 C2 C3 C4 170.5(12)
C1 C2 C3 C4 -9(2)
C8 C3 C4 C5 3(2)
C2 C3 C4 C5 -173.7(14)
C3 C4 C5 C6 0(2)
C4 C5 C6 C7 -3(3)
C5 C6 C7 C8 3(2)
C5 C6 C7 C9 -176.6(14)
C4 C3 C8 C7 -2(2)
C2 C3 C8 C7 174.5(12)
C4 C3 C8 U1 -162.7(11)
C2 C3 C8 U1 14.0(16)
C6 C7 C8 C3 -1(2)
C9 C7 C8 C3 178.9(12)
C6 C7 C8 U1 161.0(11)
C9 C7 C8 U1 -19.3(15)
N2 U1 C8 C3 179.8(13)
N1 U1 C8 C3 -12.2(11)
O1 U1 C8 C3 82.2(12)
Cl2 U1 C8 C3 -93.6(11)
Cl1 U1 C8 C3 87.2(17)
Li1 U1 C8 C3 -91.5(19)
N2 U1 C8 C7 18.6(9)
N1 U1 C8 C7 -173.3(11)
O1 U1 C8 C7 -79.0(10)
Cl2 U1 C8 C7 105.3(10)
Cl1 U1 C8 C7 -73.9(15)
Li1 U1 C8 C7 107.3(18)
C28 N2 C9 C10 13(2)
U1 N2 C9 C10 -168.0(13)
C28 N2 C9 C7 -164.8(11)
U1 N2 C9 C7 14.4(15)
C6 C7 C9 C10 7(2)
C8 C7 C9 C10 -172.9(14)
C6 C7 C9 N2 -175.4(14)
C8 C7 C9 N2 4.9(16)
C16 C11 C12 C13 0(2)
C17 C11 C12 C13 -177.4(15)
C11 C12 C13 C14 2(3)
C12 C13 C14 C15 -1(3)
C13 C14 C15 C16 -2(2)
C13 C14 C15 C20 178.7(16)
C14 C15 C16 C11 4(2)
C20 C15 C16 C11 -176.4(13)
C14 C15 C16 N1 -179.9(12)
C20 C15 C16 N1 -1(2)
C12 C11 C16 C15 -3(2)
C17 C11 C16 C15 174.0(13)
C12 C11 C16 N1 -179.4(12)
C17 C11 C16 N1 -1.9(19)
C2 N1 C16 C15 -82.9(15)
U1 N1 C16 C15 95.5(13)
C2 N1 C16 C11 93.0(13)
U1 N1 C16 C11 -88.6(12)
C12 C11 C17 C19 -59.6(17)
C16 C11 C17 C19 123.0(14)
C12 C11 C17 C18 65.9(18)
C16 C11 C17 C18 -111.5(16)
C16 C15 C20 C21 101.3(18)
C14 C15 C20 C21 -79.5(19)
C16 C15 C20 C22 -134.1(16)
C14 C15 C20 C22 45(2)
C28 C23 C24 C25 4(2)
C29 C23 C24 C25 175.6(13)
C23 C24 C25 C26 -4(2)
C24 C25 C26 C27 3(2)
C25 C26 C27 C28 -3(2)
C25 C26 C27 C32 -179.1(13)
C26 C27 C28 C23 4(2)
C32 C27 C28 C23 179.6(12)
C26 C27 C28 N2 -179.5(12)
C32 C27 C28 N2 -3.4(19)
C24 C23 C28 C27 -4(2)
C29 C23 C28 C27 -175.3(12)
C24 C23 C28 N2 179.0(12)
C29 C23 C28 N2 7.9(18)
C9 N2 C28 C27 90.9(14)
U1 N2 C28 C27 -88.4(13)
C9 N2 C28 C23 -92.2(14)
U1 N2 C28 C23 88.5(13)
C24 C23 C29 C30 65.1(17)
C28 C23 C29 C30 -123.7(14)
C24 C23 C29 C31 -58.6(17)
C28 C23 C29 C31 112.6(15)
C28 C27 C32 C34 140.8(14)
C26 C27 C32 C34 -43.0(18)
C28 C27 C32 C33 -95.4(17)
C26 C27 C32 C33 80.8(17)
N2 U1 O1 C35 -84.1(11)
N1 U1 O1 C35 48.5(11)
C8 U1 O1 C35 -17.6(12)
Cl2 U1 O1 C35 152.4(10)
Cl1 U1 O1 C35 164.1(11)
Li1 U1 O1 C35 160.0(12)
N2 U1 O1 C38 89.3(13)
N1 U1 O1 C38 -138.1(13)
C8 U1 O1 C38 155.8(14)
Cl2 U1 O1 C38 -34.2(16)
Cl1 U1 O1 C38 -22.5(13)
Li1 U1 O1 C38 -26.6(14)
C38 O1 C35 C36 28.9(18)
U1 O1 C35 C36 -156.3(11)
O1 C35 C36 C37 -34.6(18)
C35 C36 C37 C38 27(2)
C36 C37 C38 O1 -9(2)
C35 O1 C38 C37 -12.0(19)
U1 O1 C38 C37 173.7(10)
U1 Cl1 Li1 O2 112.6(13)
U1 Cl1 Li1 O3 -111.5(15)
U1 Cl1 Li1 Cl2 -1.5(7)
U1 Cl2 Li1 O2 -113.2(12)
U1 Cl2 Li1 O3 129.2(10)
U1 Cl2 Li1 Cl1 1.6(8)
N2 U1 Li1 O2 167.6(13)
N1 U1 Li1 O2 15.1(16)
C8 U1 Li1 O2 87(2)
O1 U1 Li1 O2 -86.0(15)
Cl2 U1 Li1 O2 89.7(15)
Cl1 U1 Li1 O2 -92.4(16)
N2 U1 Li1 O3 7.0(17)
N1 U1 Li1 O3 -145.5(14)
C8 U1 Li1 O3 -74(2)
O1 U1 Li1 O3 113.3(15)
Cl2 U1 Li1 O3 -70.9(15)
Cl1 U1 Li1 O3 106.9(17)
N2 U1 Li1 Cl1 -99.9(6)
N1 U1 Li1 Cl1 107.5(6)
C8 U1 Li1 Cl1 179.4(12)
O1 U1 Li1 Cl1 6.4(8)
Cl2 U1 Li1 Cl1 -177.9(10)
N2 U1 Li1 Cl2 78.0(6)
N1 U1 Li1 Cl2 -74.6(6)
C8 U1 Li1 Cl2 -3(2)
O1 U1 Li1 Cl2 -175.7(4)
Cl1 U1 Li1 Cl2 177.9(10)
O3 Li1 O2 C42 46(3)
Cl1 Li1 O2 C42 -172(2)
Cl2 Li1 O2 C42 -68(3)
U1 Li1 O2 C42 -118(2)
O3 Li1 O2 C39 -159.2(16)
Cl1 Li1 O2 C39 -16(2)
Cl2 Li1 O2 C39 87(2)
U1 Li1 O2 C39 37(2)
C42 O2 C39 C40 -26(3)
Li1 O2 C39 C40 174.4(18)
O2 C39 C40 C41 30(3)
C39 C40 C41 C42 -23(3)
C39 O2 C42 C41 9(3)
Li1 O2 C42 C41 167(2)
C40 C41 C42 O2 9(3)
O2 Li1 O3 C43 -172.1(17)
Cl1 Li1 O3 C43 51(2)
Cl2 Li1 O3 C43 -54(2)
U1 Li1 O3 C43 -10(2)
O2 Li1 O3 C46 15(3)
Cl1 Li1 O3 C46 -121.2(17)
Cl2 Li1 O3 C46 133.6(14)
U1 Li1 O3 C46 177.7(13)
C46 O3 C43 C44 5(3)
Li1 O3 C43 C44 -169(3)
O3 C43 C44 C45 0(5)
C43 C44 C45 C46 -5(5)
C44 C45 C46 O3 8(4)
C43 O3 C46 C45 -8(3)
Li1 O3 C46 C45 166(2)
